data_1556074
loop_
_publ_author_name
'Hajra, Saumen'
'Singha Roy, Somnath'
'Aziz, Sk Mohammad'
'Das, Dhiraj'

_publ_section_title
;
 Catalyst-Free &quot;On-Water&quot; Regio- and Stereospecific Ring-Opening
 of Spiroaziridine Oxindole: Enantiopure Synthesis of Unsymmetrical
 3,3'-Bisindoles.
;
_journal_issue 15
_journal_name_full 'Organic letters'
_journal_page_first 4082
_journal_page_last 4085
_journal_paper_doi 10.1021/acs.orglett.7b01833
_journal_volume 19
_journal_year 2017
_chemical_absolute_configuration S
_chemical_formula_moiety 'C16 H18.18 N2.18 O2.55 S0.73'
_chemical_formula_sum 'C16 H18.18 N2.18 O2.55 S0.73'
_chemical_formula_weight 305.10
_space_group_crystal_system orthorhombic
_space_group_IT_number 19
_space_group_name_Hall 'P 2ac 2ab'
_space_group_name_H-M_alt 'P 21 21 21'
_atom_sites_solution_hydrogens geom
_audit_creation_method SHELXL-2016/6
_cell_angle_alpha 90
_cell_angle_beta 90
_cell_angle_gamma 90
_cell_formula_units_Z 11
_cell_length_a 12.3073(15)
_cell_length_b 18.643(2)
_cell_length_c 20.256(2)
_cell_measurement_reflns_used 53708
_cell_measurement_temperature 293(2)
_cell_measurement_theta_max 24.800
_cell_measurement_theta_min 1.484
_cell_volume 4647.6(9)
_computing_structure_refinement 'SHELXL-2016/6 (Sheldrick, 2016)'
_diffrn_ambient_temperature 293(2)
_diffrn_measured_fraction_theta_full 0.994
_diffrn_measured_fraction_theta_max 0.994
_diffrn_measurement_device_type 'Venture D8'
_diffrn_measurement_method '\ w scan'
_diffrn_radiation_type MoK\a
_diffrn_radiation_wavelength 0.71073
_diffrn_reflns_av_R_equivalents 0.1172
_diffrn_reflns_av_unetI/netI 0.0904
_diffrn_reflns_Laue_measured_fraction_full 0.994
_diffrn_reflns_Laue_measured_fraction_max 0.994
_diffrn_reflns_limit_h_max 14
_diffrn_reflns_limit_h_min -14
_diffrn_reflns_limit_k_max 21
_diffrn_reflns_limit_k_min -20
_diffrn_reflns_limit_l_max 23
_diffrn_reflns_limit_l_min -23
_diffrn_reflns_number 53708
_diffrn_reflns_point_group_measured_fraction_full 0.992
_diffrn_reflns_point_group_measured_fraction_max 0.992
_diffrn_reflns_theta_full 24.800
_diffrn_reflns_theta_max 24.800
_diffrn_reflns_theta_min 1.484
_exptl_absorpt_coefficient_mu 0.168
_exptl_absorpt_correction_type none
_exptl_crystal_colour colorless
_exptl_crystal_density_diffrn 1.199
_exptl_crystal_description block
_exptl_crystal_F_000 1776
_exptl_crystal_size_max 0.200
_exptl_crystal_size_mid 0.200
_exptl_crystal_size_min 0.100
_refine_diff_density_max 0.487
_refine_diff_density_min -0.169
_refine_diff_density_rms 0.045
_refine_ls_abs_structure_details
;
 Flack x determined using 1223 quotients [(I+)-(I-)]/[(I+)+(I-)]
 (Parsons, Flack and Wagner, Acta Cryst. B69 (2013) 249-259).
;
_refine_ls_abs_structure_Flack 0.12(8)
_refine_ls_extinction_coef 0.0009(6)
_refine_ls_extinction_expression Fc^*^=kFc[1+0.001xFc^2^\l^3^/sin(2\q)]^-1/4^
_refine_ls_extinction_method 'SHELXL-2016/6 (Sheldrick 2016)'
_refine_ls_goodness_of_fit_ref 0.978
_refine_ls_hydrogen_treatment constr
_refine_ls_matrix_type full
_refine_ls_number_parameters 541
_refine_ls_number_reflns 7954
_refine_ls_number_restraints 0
_refine_ls_restrained_S_all 0.978
_refine_ls_R_factor_all 0.1335
_refine_ls_R_factor_gt 0.0704
_refine_ls_shift/su_max 0.046
_refine_ls_shift/su_mean 0.001
_refine_ls_structure_factor_coef Fsqd
_refine_ls_weighting_details 'w=1/[\s^2^(Fo^2^)+(0.0997P)^2^] where P=(Fo^2^+2Fc^2^)/3'
_refine_ls_weighting_scheme calc
_refine_ls_wR_factor_gt 0.1726
_refine_ls_wR_factor_ref 0.2010
_reflns_Friedel_coverage 0.794
_reflns_Friedel_fraction_full 0.990
_reflns_Friedel_fraction_max 0.990
_reflns_number_gt 4095
_reflns_number_total 7954
_reflns_threshold_expression 'I > 2\s(I)'
_cod_data_source_file ol7b01833_si_002.cif
_cod_data_source_block shelx
_cod_original_cell_volume 4647.7(10)
_cod_database_code 1556074
_shelx_shelxl_version_number 2016/6
_shelx_space_group_comment
;
The symmetry employed for this shelxl refinement is uniquely defined
by the following loop, which should always be used as a source of
symmetry information in preference to the above space-group names.
They are only intended as comments.
;
_shelx_estimated_absorpt_t_min 0.967
_shelx_estimated_absorpt_t_max 0.983

loop_
_space_group_symop_operation_xyz
'x, y, z'
'-x+1/2, -y, z+1/2'
'-x, y+1/2, -z+1/2'
'x+1/2, -y+1/2, -z'

loop_
_atom_site_label
_atom_site_type_symbol
_atom_site_fract_x
_atom_site_fract_y
_atom_site_fract_z
_atom_site_U_iso_or_equiv
_atom_site_adp_type
_atom_site_occupancy
_atom_site_site_symmetry_order
_atom_site_calc_flag
_atom_site_refinement_flags_posn
_atom_site_refinement_flags_adp
O1W O 1.2551(8) 0.5176(4) -0.1470(5) 0.159(4) Uani 1 1 d . .
C1 C 0.4125(8) 0.6939(5) -0.1921(4) 0.081(3) Uani 1 1 d . .
C2 C 0.4268(11) 0.6690(6) -0.2572(5) 0.108(3) Uani 1 1 d . .
H2 H 0.495804 0.660465 -0.274210 0.129 Uiso 1 1 calc R U
C3 C 0.3353(15) 0.6577(7) -0.2946(6) 0.124(4) Uani 1 1 d . .
H3 H 0.341775 0.640542 -0.337578 0.149 Uiso 1 1 calc R U
C4 C 0.2352(13) 0.6715(6) -0.2692(6) 0.117(4) Uani 1 1 d . .
H4 H 0.174234 0.664335 -0.295462 0.140 Uiso 1 1 calc R U
C5 C 0.2212(8) 0.6966(5) -0.2037(5) 0.089(3) Uani 1 1 d . .
H5 H 0.152389 0.705155 -0.186486 0.107 Uiso 1 1 calc R U
C6 C 0.3135(7) 0.7077(4) -0.1667(4) 0.065(2) Uani 1 1 d . .
C7 C 0.3238(6) 0.7367(4) -0.0971(4) 0.060(2) Uani 1 1 d . .
C8 C 0.4502(7) 0.7359(4) -0.0884(5) 0.065(2) Uani 1 1 d . .
C9 C 0.2790(6) 0.8127(4) -0.0893(4) 0.0589(19) Uani 1 1 d . .
C10 C 0.1851(7) 0.8300(5) -0.0584(4) 0.075(2) Uani 1 1 d . .
H10 H 0.139545 0.797584 -0.037122 0.090 Uiso 1 1 calc R U
C11 C 0.2500(7) 0.9323(5) -0.0976(4) 0.068(2) Uani 1 1 d . .
C12 C 0.2661(9) 1.0033(5) -0.1148(5) 0.089(3) Uani 1 1 d . .
H12 H 0.216014 1.038469 -0.103196 0.106 Uiso 1 1 calc R U
C13 C 0.3571(10) 1.0199(6) -0.1491(5) 0.098(3) Uani 1 1 d . .
H13 H 0.368739 1.067157 -0.161868 0.117 Uiso 1 1 calc R U
C14 C 0.4334(9) 0.9682(6) -0.1656(5) 0.091(3) Uani 1 1 d . .
H14 H 0.495826 0.981687 -0.188310 0.109 Uiso 1 1 calc R U
C15 C 0.4181(6) 0.8973(5) -0.1490(4) 0.075(2) Uani 1 1 d . .
H15 H 0.469278 0.862941 -0.160745 0.090 Uiso 1 1 calc R U
C16 C 0.3231(7) 0.8774(5) -0.1137(4) 0.065(2) Uani 1 1 d . .
C17 C 0.2721(6) 0.6867(4) -0.0455(4) 0.069(2) Uani 1 1 d . .
H17A H 0.277750 0.708872 -0.002272 0.083 Uiso 1 1 calc R U
H17B H 0.195560 0.680915 -0.055519 0.083 Uiso 1 1 calc R U
C18 C 0.6112(8) 0.6968(6) -0.1513(6) 0.126(4) Uani 1 1 d . .
H18A H 0.640373 0.728696 -0.184075 0.189 Uiso 1 1 calc R U
H18B H 0.624201 0.648082 -0.164374 0.189 Uiso 1 1 calc R U
H18C H 0.645677 0.705844 -0.109664 0.189 Uiso 1 1 calc R U
C19 C 0.2864(8) 0.5289(6) 0.0657(6) 0.104(3) Uani 1 1 d . .
C20 C 0.2608(12) 0.4665(6) 0.0197(8) 0.173(6) Uani 1 1 d . .
H20A H 0.220113 0.430790 0.043276 0.259 Uiso 1 1 calc R U
H20B H 0.327409 0.445819 0.003926 0.259 Uiso 1 1 calc R U
H20C H 0.218864 0.483458 -0.017052 0.259 Uiso 1 1 calc R U
C21 C 0.3432(12) 0.5047(7) 0.1305(6) 0.151(5) Uani 1 1 d . .
H21A H 0.374787 0.545705 0.151881 0.227 Uiso 1 1 calc R U
H21B H 0.399218 0.470633 0.120333 0.227 Uiso 1 1 calc R U
H21C H 0.290777 0.483015 0.159304 0.227 Uiso 1 1 calc R U
C22 C 0.1873(12) 0.5701(9) 0.0785(9) 0.217(9) Uani 1 1 d . .
H22A H 0.146760 0.575170 0.038328 0.326 Uiso 1 1 calc R U
H22B H 0.206438 0.616732 0.095000 0.326 Uiso 1 1 calc R U
H22C H 0.143902 0.545495 0.110721 0.326 Uiso 1 1 calc R U
N1 N 0.4920(5) 0.7091(4) -0.1450(4) 0.079(2) Uani 1 1 d . .
N2 N 0.1671(6) 0.9018(4) -0.0632(4) 0.084(2) Uani 1 1 d . .
H2A H 0.112209 0.924347 -0.046984 0.101 Uiso 1 1 calc R U
N3 N 0.3239(6) 0.6159(4) -0.0435(3) 0.0741(19) Uani 1 1 d . .
H3A H 0.323215 0.589744 -0.078461 0.089 Uiso 1 1 calc R U
O1 O 0.5003(4) 0.7560(3) -0.0400(3) 0.0724(15) Uani 1 1 d . .
O2 O 0.4686(5) 0.5395(3) 0.0013(3) 0.095(2) Uani 1 1 d . .
O3 O 0.4101(5) 0.6445(3) 0.0633(3) 0.0849(17) Uani 1 1 d . .
S1 S 0.38196(17) 0.58560(11) 0.02184(11) 0.0674(6) Uani 1 1 d . .
C23 C 0.7808(7) 0.4202(5) -0.1741(4) 0.069(2) Uani 1 1 d . .
C24 C 0.6874(10) 0.3849(5) -0.1974(5) 0.093(3) Uani 1 1 d . .
H24 H 0.690956 0.350915 -0.230899 0.111 Uiso 1 1 calc R U
C25 C 0.5884(8) 0.4037(6) -0.1674(5) 0.094(3) Uani 1 1 d . .
H25 H 0.524685 0.381534 -0.181334 0.113 Uiso 1 1 calc R U
C26 C 0.5840(9) 0.4535(6) -0.1185(5) 0.096(3) Uani 1 1 d . .
H26 H 0.517192 0.466441 -0.100599 0.115 Uiso 1 1 calc R U
C27 C 0.6761(8) 0.4844(5) -0.0958(4) 0.077(2) Uani 1 1 d . .
H27 H 0.672872 0.516917 -0.061000 0.092 Uiso 1 1 calc R U
C28 C 0.7752(7) 0.4676(4) -0.1242(4) 0.062(2) Uani 1 1 d . .
C29 C 0.8879(7) 0.4917(4) -0.1067(4) 0.064(2) Uani 1 1 d . .
C30 C 0.9531(8) 0.4546(5) -0.1604(4) 0.071(2) Uani 1 1 d . .
C31 C 0.9033(7) 0.5700(4) -0.1105(4) 0.069(2) Uani 1 1 d . .
C32 C 0.9298(7) 0.6161(5) -0.0598(4) 0.076(2) Uani 1 1 d . .
H32 H 0.944669 0.602489 -0.016618 0.091 Uiso 1 1 calc R U
C33 C 0.9022(6) 0.6863(5) -0.1479(4) 0.067(2) Uani 1 1 d . .
C34 C 0.8874(7) 0.7437(5) -0.1905(5) 0.079(2) Uani 1 1 d . .
H34 H 0.899043 0.790764 -0.177046 0.095 Uiso 1 1 calc R U
C35 C 0.8542(9) 0.7272(6) -0.2544(5) 0.107(3) Uani 1 1 d . .
H35 H 0.843300 0.764349 -0.284289 0.128 Uiso 1 1 calc R U
C36 C 0.8368(9) 0.6568(6) -0.2749(5) 0.104(3) Uani 1 1 d . .
H36 H 0.815008 0.647816 -0.318035 0.125 Uiso 1 1 calc R U
C37 C 0.8515(7) 0.6006(5) -0.2320(4) 0.081(3) Uani 1 1 d . .
H37 H 0.840787 0.553752 -0.246292 0.097 Uiso 1 1 calc R U
C38 C 0.8828(7) 0.6140(4) -0.1666(4) 0.065(2) Uani 1 1 d . .
C39 C 0.9245(8) 0.4626(4) -0.0396(4) 0.084(3) Uani 1 1 d . .
H39A H 1.002655 0.467627 -0.035478 0.100 Uiso 1 1 calc R U
H39B H 0.890809 0.490362 -0.004612 0.100 Uiso 1 1 calc R U
C40 C 0.9217(8) 0.3716(6) -0.2539(5) 0.111(4) Uani 1 1 d . .
H40A H 0.990958 0.388752 -0.268972 0.167 Uiso 1 1 calc R U
H40B H 0.869072 0.376755 -0.288553 0.167 Uiso 1 1 calc R U
H40C H 0.927767 0.321880 -0.242001 0.167 Uiso 1 1 calc R U
C41 C 1.0179(11) 0.2655(6) -0.0245(6) 0.115(4) Uani 1 1 d . .
C42 C 1.0656(13) 0.2125(7) 0.0223(7) 0.169(6) Uani 1 1 d . .
H42A H 1.112105 0.180149 -0.001460 0.254 Uiso 1 1 calc R U
H42B H 1.008325 0.185848 0.043107 0.254 Uiso 1 1 calc R U
H42C H 1.107132 0.237241 0.055281 0.254 Uiso 1 1 calc R U
C43 C 1.1100(11) 0.3014(7) -0.0621(6) 0.134(4) Uani 1 1 d . .
H43A H 1.154461 0.328066 -0.031890 0.200 Uiso 1 1 calc R U
H43B H 1.080308 0.333288 -0.094634 0.200 Uiso 1 1 calc R U
H43C H 1.153300 0.265440 -0.083532 0.200 Uiso 1 1 calc R U
C44 C 0.9311(15) 0.2284(7) -0.0694(7) 0.175(7) Uani 1 1 d . .
H44A H 0.908194 0.261260 -0.103140 0.262 Uiso 1 1 calc R U
H44B H 0.869640 0.214701 -0.043100 0.262 Uiso 1 1 calc R U
H44C H 0.962250 0.186575 -0.089505 0.262 Uiso 1 1 calc R U
N4 N 0.8875(6) 0.4128(4) -0.1968(3) 0.0756(18) Uani 1 1 d . .
N5 N 0.9309(5) 0.6847(4) -0.0827(4) 0.080(2) Uani 1 1 d . .
H5A H 0.947375 0.721747 -0.059505 0.096 Uiso 1 1 calc R U
N6 N 0.8945(6) 0.3869(4) -0.0324(4) 0.089(2) Uani 1 1 d . .
H6 H 0.846364 0.369477 -0.058666 0.107 Uiso 1 1 calc R U
O4 O 1.0528(6) 0.4577(4) -0.1687(3) 0.0958(19) Uani 1 1 d . .
O5 O 0.8614(6) 0.3015(5) 0.0580(4) 0.136(3) Uani 1 1 d . .
O6 O 1.0286(6) 0.3741(4) 0.0578(3) 0.105(2) Uani 1 1 d . .
S2 S 0.9479(2) 0.33433(14) 0.02270(13) 0.0925(8) Uani 1 1 d . .

loop_
_atom_site_aniso_label
_atom_site_aniso_U_11
_atom_site_aniso_U_22
_atom_site_aniso_U_33
_atom_site_aniso_U_23
_atom_site_aniso_U_13
_atom_site_aniso_U_12
O1W 0.168(8) 0.133(7) 0.177(8) -0.014(6) -0.081(7) -0.051(6)
C1 0.078(6) 0.097(7) 0.068(6) -0.004(5) -0.001(5) -0.006(5)
C2 0.123(9) 0.120(9) 0.079(7) -0.025(6) 0.036(7) -0.001(7)
C3 0.172(12) 0.118(10) 0.083(8) -0.021(7) 0.004(10) 0.000(10)
C4 0.174(12) 0.094(8) 0.082(8) -0.018(6) -0.059(8) 0.016(8)
C5 0.099(7) 0.081(6) 0.086(7) 0.006(6) -0.008(6) -0.002(6)
C6 0.069(6) 0.062(5) 0.064(5) 0.007(4) -0.003(5) -0.004(4)
C7 0.052(4) 0.073(5) 0.055(4) -0.001(4) 0.008(4) -0.003(4)
C8 0.055(5) 0.068(5) 0.071(6) -0.005(5) 0.013(5) -0.006(4)
C9 0.053(4) 0.064(5) 0.059(5) -0.013(4) 0.001(4) 0.001(4)
C10 0.060(5) 0.084(7) 0.080(5) -0.001(5) 0.011(4) -0.002(5)
C11 0.062(5) 0.071(6) 0.072(5) -0.011(5) -0.006(5) -0.001(5)
C12 0.100(8) 0.073(7) 0.093(7) 0.007(6) -0.036(6) -0.009(6)
C13 0.110(8) 0.078(7) 0.104(8) 0.031(6) -0.033(7) -0.009(7)
C14 0.091(7) 0.092(8) 0.091(7) 0.017(6) -0.007(6) -0.025(7)
C15 0.054(5) 0.091(7) 0.081(6) -0.004(5) -0.008(4) -0.012(5)
C16 0.065(5) 0.068(6) 0.062(5) -0.003(4) -0.014(4) -0.006(5)
C17 0.059(4) 0.075(6) 0.074(5) -0.005(4) 0.013(4) 0.009(4)
C18 0.077(6) 0.153(10) 0.149(10) -0.019(8) 0.044(7) 0.025(7)
C19 0.084(7) 0.104(8) 0.124(8) 0.033(7) 0.015(6) -0.019(6)
C20 0.187(13) 0.094(8) 0.237(15) -0.006(10) -0.046(13) -0.091(9)
C21 0.168(12) 0.143(11) 0.144(11) 0.078(10) -0.025(10) -0.024(9)
C22 0.127(11) 0.258(19) 0.27(2) 0.106(17) 0.122(12) 0.028(13)
N1 0.062(4) 0.094(5) 0.081(5) -0.008(4) 0.026(4) 0.005(4)
N2 0.074(5) 0.077(6) 0.102(5) -0.015(4) 0.009(4) 0.021(4)
N3 0.086(4) 0.070(4) 0.066(4) 0.000(3) 0.000(4) -0.006(4)
O1 0.063(3) 0.088(4) 0.066(4) -0.009(3) -0.005(3) 0.001(3)
O2 0.071(4) 0.095(4) 0.120(5) -0.025(4) -0.009(4) 0.019(3)
O3 0.111(5) 0.071(4) 0.073(3) -0.011(3) -0.004(3) 0.004(3)
S1 0.0644(12) 0.0611(12) 0.0769(14) -0.0015(12) 0.0002(12) -0.0028(11)
C23 0.072(6) 0.080(6) 0.056(5) 0.003(5) -0.009(4) 0.003(5)
C24 0.128(9) 0.074(6) 0.076(6) -0.009(5) -0.013(7) 0.000(6)
C25 0.075(6) 0.110(8) 0.097(7) 0.012(7) -0.002(6) -0.013(6)
C26 0.100(8) 0.097(7) 0.089(7) -0.022(6) 0.019(6) 0.010(6)
C27 0.091(7) 0.069(6) 0.070(5) -0.010(5) 0.003(6) -0.002(5)
C28 0.078(6) 0.058(5) 0.052(5) -0.008(4) -0.004(4) -0.003(4)
C29 0.070(5) 0.069(5) 0.052(5) -0.001(4) -0.004(4) 0.001(5)
C30 0.077(6) 0.070(6) 0.066(5) -0.006(5) -0.003(5) -0.003(5)
C31 0.083(6) 0.065(5) 0.060(5) -0.007(5) 0.002(4) -0.005(5)
C32 0.090(6) 0.062(6) 0.074(6) 0.007(5) -0.008(5) -0.007(5)
C33 0.063(5) 0.074(6) 0.064(5) -0.004(5) 0.012(4) -0.008(4)
C34 0.091(6) 0.060(5) 0.087(6) 0.001(5) 0.024(5) -0.019(5)
C35 0.147(10) 0.099(8) 0.075(7) 0.026(6) 0.002(7) -0.027(7)
C36 0.150(9) 0.073(7) 0.088(7) -0.025(6) -0.001(6) -0.020(7)
C37 0.112(7) 0.068(6) 0.063(5) 0.001(5) 0.003(5) -0.019(5)
C38 0.072(5) 0.063(5) 0.061(5) -0.011(4) 0.007(4) -0.015(4)
C39 0.103(7) 0.060(5) 0.088(6) -0.005(5) 0.003(5) -0.008(5)
C40 0.114(8) 0.122(8) 0.097(7) -0.045(7) 0.005(6) 0.030(7)
C41 0.170(11) 0.073(7) 0.101(8) 0.003(7) -0.018(9) 0.012(7)
C42 0.239(16) 0.126(10) 0.143(11) 0.041(9) -0.024(12) 0.061(11)
C43 0.158(10) 0.132(10) 0.111(9) -0.007(8) 0.012(9) 0.040(10)
C44 0.261(19) 0.113(10) 0.150(12) -0.044(9) -0.046(13) -0.003(11)
N4 0.078(5) 0.075(4) 0.074(4) -0.009(4) 0.008(4) 0.013(4)
N5 0.082(5) 0.086(6) 0.072(5) -0.020(4) -0.003(4) -0.014(4)
N6 0.101(5) 0.082(5) 0.084(5) 0.012(4) -0.034(4) -0.011(4)
O4 0.076(4) 0.098(5) 0.113(5) -0.014(4) 0.004(4) 0.003(4)
O5 0.116(6) 0.160(7) 0.131(6) 0.057(5) 0.008(5) -0.019(5)
O6 0.124(5) 0.109(5) 0.083(4) -0.007(4) -0.035(4) -0.004(4)
S2 0.1085(18) 0.0888(17) 0.0803(15) 0.0148(15) -0.0123(17) 0.0019(16)

loop_
_atom_type_symbol
_atom_type_description
_atom_type_scat_dispersion_real
_atom_type_scat_dispersion_imag
_atom_type_scat_source
C C 0.0033 0.0016 'International Tables Vol C Tables 4.2.6.8 and 6.1.1.4'
H H 0.0000 0.0000 'International Tables Vol C Tables 4.2.6.8 and 6.1.1.4'
N N 0.0061 0.0033 'International Tables Vol C Tables 4.2.6.8 and 6.1.1.4'
O O 0.0106 0.0060 'International Tables Vol C Tables 4.2.6.8 and 6.1.1.4'
S S 0.1246 0.1234 'International Tables Vol C Tables 4.2.6.8 and 6.1.1.4'

loop_
_geom_angle_atom_site_label_1
_geom_angle_atom_site_label_2
_geom_angle_atom_site_label_3
_geom_angle
C6 C1 N1 109.5(8)
C6 C1 C2 122.3(9)
N1 C1 C2 128.2(9)
C3 C2 C1 117.7(10)
C3 C2 H2 121.2
C1 C2 H2 121.2
C4 C3 C2 120.2(10)
C4 C3 H3 119.9
C2 C3 H3 119.9
C3 C4 C5 121.9(11)
C3 C4 H4 119.1
C5 C4 H4 119.1
C6 C5 C4 117.4(10)
C6 C5 H5 121.3
C4 C5 H5 121.3
C1 C6 C5 120.5(8)
C1 C6 C7 110.4(7)
C5 C6 C7 129.1(8)
C6 C7 C9 113.4(6)
C6 C7 C17 112.5(6)
C9 C7 C17 109.9(6)
C6 C7 C8 100.7(6)
C9 C7 C8 110.8(6)
C17 C7 C8 109.2(7)
O1 C8 N1 127.1(7)
O1 C8 C7 126.3(7)
N1 C8 C7 106.5(8)
C10 C9 C16 106.7(7)
C10 C9 C7 125.2(7)
C16 C9 C7 128.1(7)
C9 C10 N2 109.9(8)
C9 C10 H10 125.1
N2 C10 H10 125.1
N2 C11 C12 129.5(9)
N2 C11 C16 107.2(8)
C12 C11 C16 123.3(9)
C13 C12 C11 117.8(10)
C13 C12 H12 121.1
C11 C12 H12 121.1
C12 C13 C14 121.7(10)
C12 C13 H13 119.1
C14 C13 H13 119.1
C15 C14 C13 121.0(9)
C15 C14 H14 119.5
C13 C14 H14 119.5
C14 C15 C16 119.1(9)
C14 C15 H15 120.4
C16 C15 H15 120.4
C11 C16 C9 107.2(7)
C11 C16 C15 117.0(8)
C9 C16 C15 135.7(8)
N3 C17 C7 112.5(6)
N3 C17 H17A 109.1
C7 C17 H17A 109.1
N3 C17 H17B 109.1
C7 C17 H17B 109.1
H17A C17 H17B 107.8
N1 C18 H18A 109.5
N1 C18 H18B 109.5
H18A C18 H18B 109.5
N1 C18 H18C 109.5
H18A C18 H18C 109.5
H18B C18 H18C 109.5
C22 C19 C20 109.7(12)
C22 C19 C21 112.1(12)
C20 C19 C21 112.9(10)
C22 C19 S1 108.7(8)
C20 C19 S1 106.3(8)
C21 C19 S1 106.9(8)
C19 C20 H20A 109.5
C19 C20 H20B 109.5
H20A C20 H20B 109.5
C19 C20 H20C 109.5
H20A C20 H20C 109.5
H20B C20 H20C 109.5
C19 C21 H21A 109.5
C19 C21 H21B 109.5
H21A C21 H21B 109.5
C19 C21 H21C 109.5
H21A C21 H21C 109.5
H21B C21 H21C 109.5
C19 C22 H22A 109.5
C19 C22 H22B 109.5
H22A C22 H22B 109.5
C19 C22 H22C 109.5
H22A C22 H22C 109.5
H22B C22 H22C 109.5
C8 N1 C1 112.8(7)
C8 N1 C18 120.2(8)
C1 N1 C18 126.9(8)
C11 N2 C10 109.0(7)
C11 N2 H2A 125.5
C10 N2 H2A 125.5
C17 N3 S1 122.2(5)
C17 N3 H3A 118.9
S1 N3 H3A 118.9
O3 S1 O2 116.9(4)
O3 S1 N3 108.8(3)
O2 S1 N3 107.6(4)
O3 S1 C19 108.6(5)
O2 S1 C19 105.9(5)
N3 S1 C19 108.7(4)
C28 C23 N4 111.1(8)
C28 C23 C24 121.1(8)
N4 C23 C24 127.8(8)
C25 C24 C23 116.6(8)
C25 C24 H24 121.7
C23 C24 H24 121.7
C26 C25 C24 121.3(10)
C26 C25 H25 119.3
C24 C25 H25 119.3
C27 C26 C25 120.4(9)
C27 C26 H26 119.8
C25 C26 H26 119.8
C26 C27 C28 120.1(8)
C26 C27 H27 120.0
C28 C27 H27 120.0
C23 C28 C27 120.4(8)
C23 C28 C29 109.0(8)
C27 C28 C29 130.5(7)
C31 C29 C28 113.8(7)
C31 C29 C30 110.3(7)
C28 C29 C30 100.6(7)
C31 C29 C39 111.0(6)
C28 C29 C39 112.0(7)
C30 C29 C39 108.6(7)
O4 C30 N4 123.1(8)
O4 C30 C29 126.9(8)
N4 C30 C29 109.9(8)
C32 C31 C38 106.0(7)
C32 C31 C29 127.7(7)
C38 C31 C29 126.1(7)
N5 C32 C31 109.6(7)
N5 C32 H32 125.2
C31 C32 H32 125.2
N5 C33 C34 130.7(8)
N5 C33 C38 106.3(8)
C34 C33 C38 122.9(8)
C33 C34 C35 116.6(8)
C33 C34 H34 121.7
C35 C34 H34 121.7
C34 C35 C36 122.0(10)
C34 C35 H35 119.0
C36 C35 H35 119.0
C37 C36 C35 120.7(9)
C37 C36 H36 119.7
C35 C36 H36 119.7
C36 C37 C38 119.8(8)
C36 C37 H37 120.1
C38 C37 H37 120.1
C37 C38 C33 117.9(8)
C37 C38 C31 134.4(8)
C33 C38 C31 107.7(7)
N6 C39 C29 110.8(7)
N6 C39 H39A 109.5
C29 C39 H39A 109.5
N6 C39 H39B 109.5
C29 C39 H39B 109.5
H39A C39 H39B 108.1
N4 C40 H40A 109.5
N4 C40 H40B 109.5
H40A C40 H40B 109.5
N4 C40 H40C 109.5
H40A C40 H40C 109.5
H40B C40 H40C 109.5
C42 C41 C43 108.5(11)
C42 C41 C44 110.2(10)
C43 C41 C44 114.3(11)
C42 C41 S2 108.7(9)
C43 C41 S2 107.8(8)
C44 C41 S2 107.1(9)
C41 C42 H42A 109.5
C41 C42 H42B 109.5
H42A C42 H42B 109.5
C41 C42 H42C 109.5
H42A C42 H42C 109.5
H42B C42 H42C 109.5
C41 C43 H43A 109.5
C41 C43 H43B 109.5
H43A C43 H43B 109.5
C41 C43 H43C 109.5
H43A C43 H43C 109.5
H43B C43 H43C 109.5
C41 C44 H44A 109.5
C41 C44 H44B 109.5
H44A C44 H44B 109.5
C41 C44 H44C 109.5
H44A C44 H44C 109.5
H44B C44 H44C 109.5
C30 N4 C23 109.1(7)
C30 N4 C40 124.9(8)
C23 N4 C40 125.8(8)
C32 N5 C33 110.3(7)
C32 N5 H5A 124.8
C33 N5 H5A 124.8
C39 N6 S2 123.2(6)
C39 N6 H6 118.4
S2 N6 H6 118.4
O5 S2 O6 119.6(5)
O5 S2 N6 107.6(4)
O6 S2 N6 108.0(4)
O5 S2 C41 108.4(6)
O6 S2 C41 107.4(5)
N6 S2 C41 104.9(5)

loop_
_geom_bond_atom_site_label_1
_geom_bond_atom_site_label_2
_geom_bond_distance
C1 C6 1.348(11)
C1 N1 1.396(11)
C1 C2 1.408(13)
C2 C3 1.375(16)
C2 H2 0.9300
C3 C4 1.360(16)
C3 H3 0.9300
C4 C5 1.415(14)
C4 H4 0.9300
C5 C6 1.378(12)
C5 H5 0.9300
C6 C7 1.513(11)
C7 C9 1.530(11)
C7 C17 1.538(10)
C7 C8 1.565(11)
C8 O1 1.217(9)
C8 N1 1.354(10)
C9 C10 1.353(10)
C9 C16 1.412(10)
C10 N2 1.361(10)
C10 H10 0.9300
C11 N2 1.361(10)
C11 C12 1.382(12)
C11 C16 1.401(11)
C12 C13 1.354(14)
C12 H12 0.9300
C13 C14 1.385(14)
C13 H13 0.9300
C14 C15 1.377(12)
C14 H14 0.9300
C15 C16 1.420(11)
C15 H15 0.9300
C17 N3 1.467(9)
C17 H17A 0.9700
C17 H17B 0.9700
C18 N1 1.490(11)
C18 H18A 0.9600
C18 H18B 0.9600
C18 H18C 0.9600
C19 C22 1.465(16)
C19 C20 1.523(15)
C19 C21 1.554(15)
C19 S1 1.814(9)
C20 H20A 0.9600
C20 H20B 0.9600
C20 H20C 0.9600
C21 H21A 0.9600
C21 H21B 0.9600
C21 H21C 0.9600
C22 H22A 0.9600
C22 H22B 0.9600
C22 H22C 0.9600
N2 H2A 0.8600
N3 S1 1.606(7)
N3 H3A 0.8600
O2 S1 1.431(6)
O3 S1 1.425(6)
C23 C28 1.346(10)
C23 N4 1.398(10)
C23 C24 1.405(12)
C24 C25 1.405(13)
C24 H24 0.9300
C25 C26 1.359(14)
C25 H25 0.9300
C26 C27 1.353(12)
C26 H26 0.9300
C27 C28 1.384(12)
C27 H27 0.9300
C28 C29 1.500(11)
C29 C31 1.473(11)
C29 C30 1.517(11)
C29 C39 1.532(11)
C30 O4 1.240(10)
C30 N4 1.342(10)
C31 C32 1.378(11)
C31 C38 1.425(11)
C32 N5 1.359(10)
C32 H32 0.9300
C33 N5 1.366(10)
C33 C34 1.387(12)
C33 C38 1.419(11)
C34 C35 1.391(13)
C34 H34 0.9300
C35 C36 1.393(13)
C35 H35 0.9300
C36 C37 1.373(12)
C36 H36 0.9300
C37 C38 1.402(11)
C37 H37 0.9300
C39 N6 1.466(9)
C39 H39A 0.9700
C39 H39B 0.9700
C40 N4 1.452(11)
C40 H40A 0.9600
C40 H40B 0.9600
C40 H40C 0.9600
C41 C42 1.489(14)
C41 C43 1.521(16)
C41 C44 1.564(17)
C41 S2 1.817(12)
C42 H42A 0.9600
C42 H42B 0.9600
C42 H42C 0.9600
C43 H43A 0.9600
C43 H43B 0.9600
C43 H43C 0.9600
C44 H44A 0.9600
C44 H44B 0.9600
C44 H44C 0.9600
N5 H5A 0.8600
N6 S2 1.624(7)
N6 H6 0.8600
O5 S2 1.421(7)
O6 S2 1.429(7)

loop_
_geom_torsion_atom_site_label_1
_geom_torsion_atom_site_label_2
_geom_torsion_atom_site_label_3
_geom_torsion_atom_site_label_4
_geom_torsion
C6 C1 C2 C3 -1.1(17)
N1 C1 C2 C3 179.9(11)
C1 C2 C3 C4 1.0(19)
C2 C3 C4 C5 -1(2)
C3 C4 C5 C6 1.0(16)
N1 C1 C6 C5 -179.7(8)
C2 C1 C6 C5 1.1(14)
N1 C1 C6 C7 1.6(10)
C2 C1 C6 C7 -177.5(9)
C4 C5 C6 C1 -1.1(13)
C4 C5 C6 C7 177.3(8)
C1 C6 C7 C9 118.0(8)
C5 C6 C7 C9 -60.5(11)
C1 C6 C7 C17 -116.4(8)
C5 C6 C7 C17 65.1(11)
C1 C6 C7 C8 -0.3(9)
C5 C6 C7 C8 -178.8(8)
C6 C7 C8 O1 178.5(8)
C9 C7 C8 O1 58.2(11)
C17 C7 C8 O1 -63.0(11)
C6 C7 C8 N1 -1.1(8)
C9 C7 C8 N1 -121.4(7)
C17 C7 C8 N1 117.4(7)
C6 C7 C9 C10 106.5(9)
C17 C7 C9 C10 -20.4(10)
C8 C7 C9 C10 -141.1(8)
C6 C7 C9 C16 -71.1(10)
C17 C7 C9 C16 162.0(7)
C8 C7 C9 C16 41.3(10)
C16 C9 C10 N2 1.0(9)
C7 C9 C10 N2 -177.0(7)
N2 C11 C12 C13 179.3(8)
C16 C11 C12 C13 0.3(12)
C11 C12 C13 C14 -1.2(14)
C12 C13 C14 C15 1.5(15)
C13 C14 C15 C16 -0.7(13)
N2 C11 C16 C9 1.8(8)
C12 C11 C16 C9 -179.0(8)
N2 C11 C16 C15 -178.8(6)
C12 C11 C16 C15 0.4(11)
C10 C9 C16 C11 -1.7(8)
C7 C9 C16 C11 176.3(7)
C10 C9 C16 C15 179.0(8)
C7 C9 C16 C15 -3.0(14)
C14 C15 C16 C11 -0.2(11)
C14 C15 C16 C9 179.1(9)
C6 C7 C17 N3 61.6(9)
C9 C7 C17 N3 -171.0(6)
C8 C7 C17 N3 -49.3(8)
O1 C8 N1 C1 -177.4(8)
C7 C8 N1 C1 2.2(10)
O1 C8 N1 C18 4.2(14)
C7 C8 N1 C18 -176.1(8)
C6 C1 N1 C8 -2.5(11)
C2 C1 N1 C8 176.6(10)
C6 C1 N1 C18 175.7(9)
C2 C1 N1 C18 -5.2(16)
C12 C11 N2 C10 179.7(9)
C16 C11 N2 C10 -1.2(9)
C9 C10 N2 C11 0.1(9)
C7 C17 N3 S1 119.5(7)
C17 N3 S1 O3 -21.9(7)
C17 N3 S1 O2 -149.5(6)
C17 N3 S1 C19 96.2(7)
C22 C19 S1 O3 62.8(11)
C20 C19 S1 O3 -179.1(8)
C21 C19 S1 O3 -58.3(9)
C22 C19 S1 O2 -170.8(11)
C20 C19 S1 O2 -52.7(9)
C21 C19 S1 O2 68.1(9)
C22 C19 S1 N3 -55.3(12)
C20 C19 S1 N3 62.7(9)
C21 C19 S1 N3 -176.5(8)
C28 C23 C24 C25 2.1(12)
N4 C23 C24 C25 -177.9(8)
C23 C24 C25 C26 0.1(14)
C24 C25 C26 C27 -2.5(15)
C25 C26 C27 C28 2.8(14)
N4 C23 C28 C27 178.1(8)
C24 C23 C28 C27 -1.9(12)
N4 C23 C28 C29 -4.5(9)
C24 C23 C28 C29 175.4(8)
C26 C27 C28 C23 -0.6(13)
C26 C27 C28 C29 -177.3(9)
C23 C28 C29 C31 123.3(7)
C27 C28 C29 C31 -59.7(11)
C23 C28 C29 C30 5.4(8)
C27 C28 C29 C30 -177.6(9)
C23 C28 C29 C39 -109.8(8)
C27 C28 C29 C39 67.2(11)
C31 C29 C30 O4 58.9(11)
C28 C29 C30 O4 179.3(9)
C39 C29 C30 O4 -62.9(11)
C31 C29 C30 N4 -125.0(8)
C28 C29 C30 N4 -4.6(8)
C39 C29 C30 N4 113.2(8)
C28 C29 C31 C32 117.5(9)
C30 C29 C31 C32 -130.3(9)
C39 C29 C31 C32 -9.9(12)
C28 C29 C31 C38 -55.7(11)
C30 C29 C31 C38 56.4(11)
C39 C29 C31 C38 176.8(8)
C38 C31 C32 N5 -2.5(10)
C29 C31 C32 N5 -176.9(8)
N5 C33 C34 C35 -177.9(9)
C38 C33 C34 C35 -1.4(13)
C33 C34 C35 C36 -0.1(15)
C34 C35 C36 C37 0.3(17)
C35 C36 C37 C38 1.0(16)
C36 C37 C38 C33 -2.4(14)
C36 C37 C38 C31 179.1(10)
N5 C33 C38 C37 179.9(7)
C34 C33 C38 C37 2.7(12)
N5 C33 C38 C31 -1.2(9)
C34 C33 C38 C31 -178.4(8)
C32 C31 C38 C37 -179.1(10)
C29 C31 C38 C37 -4.7(15)
C32 C31 C38 C33 2.3(9)
C29 C31 C38 C33 176.7(7)
C31 C29 C39 N6 171.7(7)
C28 C29 C39 N6 43.3(9)
C30 C29 C39 N6 -66.9(9)
O4 C30 N4 C23 178.5(8)
C29 C30 N4 C23 2.3(9)
O4 C30 N4 C40 -6.2(14)
C29 C30 N4 C40 177.6(8)
C28 C23 N4 C30 1.4(9)
C24 C23 N4 C30 -178.5(9)
C28 C23 N4 C40 -173.8(8)
C24 C23 N4 C40 6.2(14)
C31 C32 N5 C33 1.9(10)
C34 C33 N5 C32 176.6(8)
C38 C33 N5 C32 -0.4(9)
C29 C39 N6 S2 163.1(6)
C39 N6 S2 O5 127.6(8)
C39 N6 S2 O6 -2.8(9)
C39 N6 S2 C41 -117.1(8)
C42 C41 S2 O5 -62.7(11)
C43 C41 S2 O5 179.9(8)
C44 C41 S2 O5 56.4(9)
C42 C41 S2 O6 67.8(10)
C43 C41 S2 O6 -49.6(9)
C44 C41 S2 O6 -173.1(8)
C42 C41 S2 N6 -177.4(9)
C43 C41 S2 N6 65.1(9)
C44 C41 S2 N6 -58.3(9)
